data_4020703
loop_
_publ_author_name
'Zihao Hua'
'David A. Carcache'
'Yuan Tian'
'Yue-Ming Li'
'Samuel J. Danishefsky'

_publ_section_title
;
 The Synthesis and Preliminary Biological Evaluation of a Novel Steroid
 with Neurotrophic Activity: NGA0187
;
_journal_name_full 'Journal of Organic Chemistry'
_journal_page_first 9849
_journal_page_last 9856
_journal_paper_doi 10.1021/jo051556d
_journal_volume 70
_journal_year 2005
_chemical_absolute_configuration rm
_chemical_formula_sum 'C30 H48 O6'
_chemical_formula_weight 504.68
_space_group_IT_number 4
_symmetry_cell_setting monoclinic
_symmetry_space_group_name_Hall 'P 2yb'
_symmetry_space_group_name_H-M 'P 1 21 1'
_cell_angle_alpha 90.00
_cell_angle_beta 93.85(3)
_cell_angle_gamma 90.00
_cell_formula_units_Z 2
_cell_length_a 6.1600(12)
_cell_length_b 12.062(2)
_cell_length_c 19.348(4)
_cell_measurement_temperature 100(2)
_cell_volume 1434.3(5)
_diffrn_ambient_temperature 100(2)
_exptl_crystal_density_diffrn 1.169
_cod_depositor_comments
;
The following automatic conversions were performed:
'_symmetry_cell_setting' value 'Monoclinic' changed to 'monoclinic'
according to '/home/saulius/struct/CIF-dictionaries/cif_core.dic'
dictionary named 'cif_core.dic' version 2.4.1 from 2010-06-29.

Automatic conversion script
Id: cif_fix_enum 1527 2010-12-29 10:47:43Z saulius 
;
_cod_original_sg_symbol_H-M 'P 21'
_cod_database_code 4020703

loop_
_symmetry_equiv_pos_as_xyz
'x, y, z'
'-x, y+1/2, -z'

loop_
_atom_site_label
_atom_site_type_symbol
_atom_site_fract_x
_atom_site_fract_y
_atom_site_fract_z
_atom_site_U_iso_or_equiv
_atom_site_adp_type
_atom_site_occupancy
_atom_site_symmetry_multiplicity
_atom_site_calc_flag
_atom_site_refinement_flags
_atom_site_disorder_assembly
_atom_site_disorder_group
O3 O 0.2763(10) 0.5598(5) -0.2906(3) 0.0548(16) Uani 1 1 d . . .
H3A H 0.3295 0.6151 -0.3097 0.082 Uiso 1 1 calc R . .
O6 O 0.3661(8) 0.2770(4) -0.0974(3) 0.0379(13) Uani 1 1 d . . .
O7 O 0.4321(8) 0.2664(4) 0.0420(3) 0.0417(14) Uani 1 1 d . . .
H7A H 0.3551 0.2203 0.0189 0.062 Uiso 1 1 calc R . .
O11 O -0.1753(8) 0.5966(4) 0.0322(3) 0.0393(14) Uani 1 1 d . . .
H11A H -0.2548 0.6438 0.0500 0.059 Uiso 1 1 calc R . .
O16 O 0.2573(10) 0.3884(5) 0.2881(3) 0.0493(15) Uani 1 1 d . . .
O29 O 0.5229(12) 0.2639(6) 0.3097(3) 0.067(2) Uani 1 1 d . . .
C1 C 0.0998(13) 0.6432(6) -0.1142(4) 0.0378(19) Uani 1 1 d . . .
H1A H -0.0376 0.6769 -0.1007 0.045 Uiso 1 1 calc R . .
H1B H 0.2200 0.6940 -0.0991 0.045 Uiso 1 1 calc R . .
C2 C 0.0906(13) 0.6328(7) -0.1928(4) 0.043(2) Uani 1 1 d . . .
H2A H 0.0783 0.7076 -0.2137 0.052 Uiso 1 1 calc R . .
H2B H -0.0406 0.5901 -0.2088 0.052 Uiso 1 1 calc R . .
C3 C 0.2935(14) 0.5747(7) -0.2175(4) 0.044(2) Uani 1 1 d . . .
H3B H 0.4242 0.6213 -0.2046 0.052 Uiso 1 1 calc R . .
C4 C 0.3223(12) 0.4623(7) -0.1829(4) 0.040(2) Uani 1 1 d . . .
H4A H 0.1977 0.4140 -0.1975 0.048 Uiso 1 1 calc R . .
H4B H 0.4567 0.4269 -0.1976 0.048 Uiso 1 1 calc R . .
C5 C 0.3366(11) 0.4744(6) -0.1048(4) 0.0343(19) Uani 1 1 d . . .
H5A H 0.4654 0.5225 -0.0920 0.041 Uiso 1 1 calc R . .
C6 C 0.3712(10) 0.3672(6) -0.0670(5) 0.036(2) Uani 1 1 d . . .
C7 C 0.4090(11) 0.3721(6) 0.0107(4) 0.0348(19) Uani 1 1 d . . .
H7B H 0.5521 0.4103 0.0201 0.042 Uiso 1 1 calc R . .
C8 C 0.2403(11) 0.4445(6) 0.0441(4) 0.0350(18) Uani 1 1 d . . .
H8A H 0.1020 0.4014 0.0456 0.042 Uiso 1 1 calc R . .
C9 C 0.1932(11) 0.5511(6) 0.0024(4) 0.0328(18) Uani 1 1 d . . .
H9A H 0.3374 0.5893 0.0033 0.039 Uiso 1 1 calc R . .
C10 C 0.1344(11) 0.5309(6) -0.0754(4) 0.0334(18) Uani 1 1 d . . .
C11 C 0.0485(11) 0.6324(6) 0.0399(4) 0.0326(18) Uani 1 1 d . . .
H11B H 0.0557 0.7049 0.0152 0.039 Uiso 1 1 calc R . .
C12 C 0.1205(12) 0.6543(6) 0.1142(4) 0.0365(19) Uani 1 1 d . . .
H12A H 0.0082 0.6995 0.1354 0.044 Uiso 1 1 calc R . .
H12B H 0.2565 0.6982 0.1160 0.044 Uiso 1 1 calc R . .
C13 C 0.1601(12) 0.5482(6) 0.1574(4) 0.0379(19) Uani 1 1 d . . .
C14 C 0.3192(12) 0.4745(6) 0.1172(4) 0.0370(19) Uani 1 1 d . . .
H14A H 0.4503 0.5220 0.1122 0.044 Uiso 1 1 calc R . .
C15 C 0.3934(11) 0.3858(7) 0.1707(4) 0.0370(19) Uani 1 1 d . . .
H15A H 0.5399 0.3577 0.1618 0.044 Uiso 1 1 calc R . .
H15B H 0.2902 0.3228 0.1693 0.044 Uiso 1 1 calc R . .
C16 C 0.3970(12) 0.4459(7) 0.2411(4) 0.039(2) Uani 1 1 d . . .
H16A H 0.5491 0.4518 0.2623 0.047 Uiso 1 1 calc R . .
C17 C 0.2985(13) 0.5625(7) 0.2270(4) 0.042(2) Uani 1 1 d . . .
H17A H 0.4239 0.6104 0.2158 0.050 Uiso 1 1 calc R . .
C18 C -0.0511(12) 0.4884(7) 0.1702(5) 0.043(2) Uani 1 1 d . . .
H18A H -0.1479 0.5388 0.1933 0.064 Uiso 1 1 calc R . .
H18B H -0.0194 0.4236 0.1997 0.064 Uiso 1 1 calc R . .
H18C H -0.1221 0.4644 0.1258 0.064 Uiso 1 1 calc R . .
C19 C -0.0679(11) 0.4572(7) -0.0879(5) 0.040(2) Uani 1 1 d . . .
H19A H -0.0476 0.3884 -0.0613 0.061 Uiso 1 1 calc R . .
H19B H -0.0893 0.4397 -0.1374 0.061 Uiso 1 1 calc R . .
H19C H -0.1959 0.4966 -0.0730 0.061 Uiso 1 1 calc R . .
C20 C 0.2061(15) 0.6166(8) 0.2916(5) 0.052(2) Uani 1 1 d . . .
H20A H 0.0921 0.5663 0.3086 0.062 Uiso 1 1 calc R . .
C21 C 0.1030(19) 0.7301(8) 0.2764(6) 0.069(3) Uani 1 1 d . . .
H21A H 0.0421 0.7587 0.3184 0.103 Uiso 1 1 calc R . .
H21B H -0.0132 0.7228 0.2395 0.103 Uiso 1 1 calc R . .
H21C H 0.2141 0.7814 0.2616 0.103 Uiso 1 1 calc R . .
C22 C 0.3846(17) 0.6269(9) 0.3471(5) 0.058(3) Uani 1 1 d . A .
H22A H 0.5072 0.6701 0.3367 0.070 Uiso 1 1 calc R . .
C23 C 0.3888(17) 0.5821(11) 0.4093(6) 0.076(4) Uani 1 1 d . . .
H23A H 0.2498 0.5518 0.4165 0.092 Uiso 0.48(2) 1 calc PR A 1
H23B H 0.2841 0.5294 0.4222 0.092 Uiso 0.52(2) 1 d PR A 2
C24 C 0.534(5) 0.563(3) 0.4709(14) 0.074(8) Uiso 0.48(2) 1 d P A 1
H24A H 0.4659 0.6013 0.5099 0.089 Uiso 0.48(2) 1 calc PR A 1
C25 C 0.593(4) 0.447(2) 0.4966(13) 0.070(7) Uiso 0.48(2) 1 d P A 1
H25A H 0.4563 0.4018 0.4961 0.084 Uiso 0.48(2) 1 calc PR A 1
C26 C 0.699(4) 0.445(3) 0.5693(14) 0.100(11) Uiso 0.48(2) 1 d P A 1
H26A H 0.8148 0.3889 0.5723 0.150 Uiso 0.48(2) 1 calc PR A 1
H26B H 0.5902 0.4266 0.6021 0.150 Uiso 0.48(2) 1 calc PR A 1
H26C H 0.7617 0.5179 0.5806 0.150 Uiso 0.48(2) 1 calc PR A 1
C27 C 0.733(7) 0.395(4) 0.457(2) 0.122(16) Uiso 0.48(2) 1 d P A 1
H27A H 0.8813 0.4199 0.4699 0.182 Uiso 0.48(2) 1 calc PR A 1
H27B H 0.6959 0.4134 0.4080 0.182 Uiso 0.48(2) 1 calc PR A 1
H27C H 0.7224 0.3149 0.4633 0.182 Uiso 0.48(2) 1 calc PR A 1
C28 C 0.758(4) 0.639(2) 0.4542(13) 0.061(6) Uiso 0.48(2) 1 d P A 1
H28A H 0.8277 0.6072 0.4148 0.091 Uiso 0.48(2) 1 calc PR A 1
H28B H 0.8613 0.6391 0.4951 0.091 Uiso 0.48(2) 1 calc PR A 1
H28C H 0.7144 0.7159 0.4432 0.091 Uiso 0.48(2) 1 calc PR A 1
C24B C 0.586(4) 0.615(2) 0.4648(12) 0.062(6) Uiso 0.52(2) 1 d P A 2
H24B H 0.5179 0.6593 0.5012 0.075 Uiso 0.52(2) 1 calc PR A 2
C25B C 0.665(5) 0.513(3) 0.5000(16) 0.104(10) Uiso 0.52(2) 1 d P A 2
H25B H 0.7810 0.5343 0.5360 0.124 Uiso 0.52(2) 1 calc PR A 2
C26B C 0.462(5) 0.454(3) 0.5408(16) 0.111(11) Uiso 0.52(2) 1 d P A 2
H26D H 0.3592 0.5114 0.5536 0.166 Uiso 0.52(2) 1 calc PR A 2
H26E H 0.5217 0.4161 0.5826 0.166 Uiso 0.52(2) 1 calc PR A 2
H26F H 0.3857 0.4001 0.5099 0.166 Uiso 0.52(2) 1 calc PR A 2
C27B C 0.776(6) 0.426(3) 0.4445(18) 0.093(11) Uiso 0.52(2) 1 d P A 2
H27D H 0.6769 0.4161 0.4032 0.139 Uiso 0.52(2) 1 calc PR A 2
H27E H 0.8023 0.3535 0.4670 0.139 Uiso 0.52(2) 1 calc PR A 2
H27F H 0.9145 0.4562 0.4311 0.139 Uiso 0.52(2) 1 calc PR A 2
C28B C 0.770(5) 0.693(3) 0.4363(17) 0.108(10) Uiso 0.52(2) 1 d P A 2
H28D H 0.9045 0.6859 0.4663 0.162 Uiso 0.52(2) 1 calc PR A 2
H28E H 0.7209 0.7703 0.4363 0.162 Uiso 0.52(2) 1 calc PR A 2
H28F H 0.7983 0.6709 0.3890 0.162 Uiso 0.52(2) 1 calc PR A 2
C29 C 0.3402(18) 0.2954(8) 0.3177(4) 0.052(2) Uani 1 1 d . . .
C30 C 0.1773(19) 0.2438(9) 0.3625(5) 0.069(3) Uani 1 1 d . . .
H30A H 0.1835 0.1629 0.3583 0.103 Uiso 1 1 calc R . .
H30B H 0.0309 0.2697 0.3475 0.103 Uiso 1 1 calc R . .
H30C H 0.2115 0.2650 0.4109 0.103 Uiso 1 1 calc R . .

loop_
_atom_site_aniso_label
_atom_site_aniso_U_11
_atom_site_aniso_U_22
_atom_site_aniso_U_33
_atom_site_aniso_U_23
_atom_site_aniso_U_13
_atom_site_aniso_U_12
O3 0.079(4) 0.041(3) 0.045(4) 0.001(3) 0.010(3) -0.013(3)
O6 0.028(3) 0.029(3) 0.057(4) 0.005(3) 0.010(2) -0.004(2)
O7 0.042(3) 0.021(3) 0.062(4) -0.001(3) 0.000(3) 0.008(2)
O11 0.021(2) 0.032(3) 0.066(4) 0.000(3) 0.006(2) 0.005(2)
O16 0.067(4) 0.040(3) 0.041(4) 0.005(3) 0.007(3) 0.008(3)
O29 0.088(5) 0.047(4) 0.064(5) 0.004(4) 0.004(4) 0.030(4)
C1 0.035(4) 0.024(4) 0.054(6) 0.006(4) -0.004(4) -0.006(3)
C2 0.042(5) 0.027(4) 0.062(6) 0.007(4) 0.008(4) -0.001(4)
C3 0.054(5) 0.033(4) 0.043(5) 0.006(4) 0.001(4) -0.016(4)
C4 0.030(4) 0.038(4) 0.054(6) -0.003(4) 0.012(4) -0.002(4)
C5 0.024(4) 0.023(4) 0.058(6) 0.004(4) 0.011(3) -0.005(3)
C6 0.014(3) 0.018(4) 0.077(6) 0.005(4) 0.015(3) 0.002(3)
C7 0.016(3) 0.024(4) 0.064(6) -0.003(4) 0.001(3) 0.007(3)
C8 0.023(3) 0.026(4) 0.057(6) 0.001(4) 0.008(3) -0.001(3)
C9 0.024(3) 0.020(3) 0.055(5) 0.007(4) 0.007(3) 0.002(3)
C10 0.025(4) 0.029(4) 0.047(5) 0.003(4) 0.006(3) 0.000(3)
C11 0.020(3) 0.026(4) 0.052(5) 0.010(4) 0.005(3) 0.001(3)
C12 0.031(4) 0.028(4) 0.051(5) -0.002(4) 0.004(4) 0.002(3)
C13 0.035(4) 0.029(4) 0.050(5) 0.000(4) 0.005(4) 0.002(3)
C14 0.037(4) 0.026(4) 0.049(5) 0.005(4) 0.010(4) 0.003(3)
C15 0.024(4) 0.032(4) 0.055(5) 0.004(4) 0.001(3) 0.001(3)
C16 0.029(4) 0.044(5) 0.045(5) 0.008(4) 0.002(4) 0.004(4)
C17 0.041(4) 0.030(4) 0.054(6) 0.004(4) 0.003(4) 0.003(4)
C18 0.034(4) 0.038(5) 0.056(6) 0.007(4) 0.005(4) 0.007(4)
C19 0.027(4) 0.028(4) 0.067(6) -0.002(4) 0.002(4) -0.004(3)
C20 0.056(5) 0.047(5) 0.054(6) 0.005(5) 0.013(5) 0.001(5)
C21 0.092(8) 0.046(6) 0.069(7) -0.004(5) 0.012(6) 0.018(6)
C22 0.070(6) 0.071(7) 0.033(5) -0.014(5) -0.002(5) 0.007(6)
C23 0.065(6) 0.105(10) 0.060(7) -0.018(7) 0.005(5) 0.027(7)
C29 0.090(8) 0.043(5) 0.024(5) -0.002(4) -0.002(5) 0.012(5)
C30 0.109(9) 0.048(6) 0.049(6) 0.010(5) 0.008(6) -0.008(6)

loop_
_geom_bond_atom_site_label_1
_geom_bond_atom_site_label_2
_geom_bond_distance
_geom_bond_site_symmetry_2
_geom_bond_publ_flag
O3 C3 1.422(10) . ?
O6 C6 1.236(9) . ?
O7 C7 1.414(9) . ?
O11 C11 1.443(8) . ?
O16 C29 1.345(11) . ?
O16 C16 1.467(10) . ?
O29 C29 1.208(11) . ?
C1 C2 1.523(11) . ?
C1 C10 1.557(10) . ?
C2 C3 1.537(11) . ?
C3 C4 1.517(11) . ?
C4 C5 1.514(11) . ?
C5 C6 1.495(10) . ?
C5 C10 1.561(10) . ?
C6 C7 1.507(11) . ?
C7 C8 1.533(10) . ?
C8 C14 1.509(11) . ?
C8 C9 1.536(10) . ?
C9 C11 1.540(10) . ?
C9 C10 1.543(11) . ?
C10 C19 1.536(10) . ?
C11 C12 1.499(11) . ?
C12 C13 1.539(11) . ?
C13 C18 1.522(11) . ?
C13 C17 1.555(11) . ?
C13 C14 1.568(10) . ?
C14 C15 1.536(10) . ?
C15 C16 1.543(11) . ?
C16 C17 1.549(11) . ?
C17 C20 1.550(12) . ?
C20 C22 1.490(13) . ?
C20 C21 1.529(13) . ?
C22 C23 1.318(14) . ?
C23 C24 1.46(3) . ?
C23 C24B 1.62(3) . ?
C24 C25 1.52(4) . ?
C24 C28 1.71(4) . ?
C25 C27 1.35(5) . ?
C25 C26 1.51(4) . ?
C24B C25B 1.47(4) . ?
C24B C28B 1.60(4) . ?
C25B C26B 1.68(4) . ?
C25B C27B 1.68(5) . ?
C29 C30 1.504(14) . ?
